data_2218976
loop_
_publ_author_name
'Wen, Xiao-Chun'

_publ_section_title
;
 (<i>S</i>)-1-Methoxycarbonyl-2-(4-nitrophenyl)ethanaminium chloride
;
_journal_coeditor_code DN2364
_journal_issue 8
_journal_name_full 'Acta Crystallographica Section E'
_journal_page_first o1460
_journal_paper_doi 10.1107/S1600536808020874
_journal_volume 64
_journal_year 2008
_chemical_formula_iupac 'C10 H13 N2 O4 +, Cl -'
_chemical_formula_moiety 'C10 H13 N2 O4 +, Cl -'
_chemical_formula_sum 'C10 H13 Cl N2 O4'
_chemical_formula_weight 260.67
_chemical_name_systematic
;
(<i>S</i>)-1-Methoxycarbonyl-2-(4-nitrophenyl)ethanaminium chloride
;
_space_group_IT_number 4
_symmetry_cell_setting monoclinic
_symmetry_space_group_name_Hall 'P 2yb'
_symmetry_space_group_name_H-M 'P 1 21 1'
_atom_sites_solution_hydrogens geom
_atom_sites_solution_primary direct
_atom_sites_solution_secondary difmap
_audit_creation_method SHELXL-97
_cell_angle_alpha 90.00
_cell_angle_beta 95.64(4)
_cell_angle_gamma 90.00
_cell_formula_units_Z 2
_cell_length_a 4.825(3)
_cell_length_b 8.426(3)
_cell_length_c 15.111(9)
_cell_measurement_reflns_used 1445
_cell_measurement_temperature 298(2)
_cell_measurement_theta_max 27.4835
_cell_measurement_theta_min 2.4172
_cell_volume 611.4(6)
_computing_cell_refinement 'CrystalClear (Rigaku, 2005)'
_computing_data_collection 'CrystalClear (Rigaku, 2005)'
_computing_data_reduction 'CrystalClear (Rigaku, 2005)'
_computing_molecular_graphics 'SHELXTL (Sheldrick, 2008) and Mercury (Bruno <i>et al.</i>,  2002)'
_computing_publication_material 'SHELXTL (Sheldrick, 2008)'
_computing_structure_refinement 'SHELXL97 (Sheldrick, 2008)'
_computing_structure_solution 'SHELXS97 (Sheldrick, 2008)'
_diffrn_ambient_temperature 298(2)
_diffrn_detector_area_resol_mean 13.6612
_diffrn_measured_fraction_theta_full 0.995
_diffrn_measured_fraction_theta_max 0.995
_diffrn_measurement_device_type 'Rigaku Mercury2'
_diffrn_measurement_method \w
_diffrn_radiation_monochromator graphite
_diffrn_radiation_source 'fine-focus sealed tube'
_diffrn_radiation_type MoK\a
_diffrn_radiation_wavelength 0.71073
_diffrn_reflns_av_R_equivalents 0.0377
_diffrn_reflns_av_sigmaI/netI 0.0496
_diffrn_reflns_limit_h_max 6
_diffrn_reflns_limit_h_min -6
_diffrn_reflns_limit_k_max 10
_diffrn_reflns_limit_k_min -10
_diffrn_reflns_limit_l_max 19
_diffrn_reflns_limit_l_min -19
_diffrn_reflns_number 6215
_diffrn_reflns_theta_full 27.40
_diffrn_reflns_theta_max 27.40
_diffrn_reflns_theta_min 2.71
_exptl_absorpt_coefficient_mu 0.317
_exptl_absorpt_correction_T_max 0.942
_exptl_absorpt_correction_T_min 0.931
_exptl_absorpt_correction_type multi-scan
_exptl_absorpt_process_details '(CrystalClear; Rigaku, 2005)'
_exptl_crystal_colour Colourless
_exptl_crystal_density_diffrn 1.416
_exptl_crystal_density_method 'not measured'
_exptl_crystal_description Block
_exptl_crystal_F_000 272
_exptl_crystal_size_max 0.25
_exptl_crystal_size_mid 0.18
_exptl_crystal_size_min 0.17
_refine_diff_density_max 0.298
_refine_diff_density_min -0.172
_refine_ls_abs_structure_details 'Flack (1983), 1259 Friedel pairs'
_refine_ls_abs_structure_Flack -0.03(9)
_refine_ls_extinction_method none
_refine_ls_goodness_of_fit_ref 1.032
_refine_ls_hydrogen_treatment constr
_refine_ls_matrix_type full
_refine_ls_number_parameters 154
_refine_ls_number_reflns 2751
_refine_ls_number_restraints 1
_refine_ls_restrained_S_all 1.031
_refine_ls_R_factor_all 0.0696
_refine_ls_R_factor_gt 0.0481
_refine_ls_shift/su_max 0.000
_refine_ls_shift/su_mean 0.000
_refine_ls_structure_factor_coef Fsqd
_refine_ls_weighting_details 'calc w=1/[\s^2^(Fo^2^)+(0.0476P)^2^+0.0855P] where P=(Fo^2^+2Fc^2^)/3'
_refine_ls_weighting_scheme calc
_refine_ls_wR_factor_gt 0.1011
_refine_ls_wR_factor_ref 0.1119
_reflns_number_gt 2077
_reflns_number_total 2751
_reflns_threshold_expression I>2\s(I)
_cod_data_source_file dn2364.cif
_cod_data_source_block I
_cod_original_sg_symbol_H-M 'P 21'
_cod_database_code 2218976
_cod_database_fobs_code 2218976

loop_
_symmetry_equiv_pos_as_xyz
'x, y, z'
'-x, y+1/2, -z'

loop_
_atom_site_type_symbol
_atom_site_label
_atom_site_fract_x
_atom_site_fract_y
_atom_site_fract_z
_atom_site_U_iso_or_equiv
_atom_site_adp_type
_atom_site_calc_flag
_atom_site_refinement_flags
_atom_site_occupancy
Cl Cl1 0.98552(15) 0.75535(11) 0.54873(5) 0.0499(2) Uani d . 1
O O3 0.8079(4) 0.7690(3) 0.30131(12) 0.0483(5) Uani d . 1
C C9 0.6109(5) 0.7495(4) 0.35535(16) 0.0362(6) Uani d . 1
O O4 0.4684(5) 0.8525(3) 0.38126(14) 0.0498(6) Uani d . 1
C C8 0.5762(6) 0.5766(3) 0.37686(18) 0.0353(6) Uani d . 1
H H8A 0.7584 0.5243 0.3803 0.042 Uiso calc R 1
N N2 0.4629(6) 0.5646(3) 0.46458(15) 0.0448(6) Uani d . 1
H H11A 0.5788 0.6120 0.5058 0.067 Uiso calc R 1
H H11B 0.4447 0.4629 0.4787 0.067 Uiso calc R 1
H H11C 0.2973 0.6119 0.4617 0.067 Uiso calc R 1
C C4 0.4967(6) 0.4821(4) 0.21766(19) 0.0400(7) Uani d . 1
C C7 0.3780(7) 0.4943(4) 0.3058(2) 0.0439(7) Uani d . 1
H H7A 0.3369 0.3885 0.3262 0.053 Uiso calc R 1
H H7B 0.2044 0.5530 0.2980 0.053 Uiso calc R 1
C C1 0.7171(8) 0.4557(4) 0.0577(2) 0.0493(8) Uani d . 1
C C2 0.8081(8) 0.3560(5) 0.1245(2) 0.0576(9) Uani d . 1
H H2C 0.9440 0.2805 0.1165 0.069 Uiso calc R 1
C C3 0.6962(7) 0.3682(4) 0.2046(2) 0.0512(8) Uani d . 1
H H3A 0.7551 0.2991 0.2506 0.061 Uiso calc R 1
C C5 0.4107(7) 0.5812(4) 0.1485(2) 0.0530(9) Uani d . 1
H H5A 0.2761 0.6576 0.1561 0.064 Uiso calc R 1
C C6 0.5198(8) 0.5697(5) 0.0674(2) 0.0612(10) Uani d . 1
H H6A 0.4609 0.6375 0.0207 0.073 Uiso calc R 1
N N1 0.8330(9) 0.4439(5) -0.0288(2) 0.0722(10) Uani d . 1
O O1 1.0166(8) 0.3463(5) -0.0366(2) 0.1027(12) Uani d . 1
O O2 0.7365(9) 0.5296(5) -0.0890(2) 0.1057(12) Uani d . 1
C C10 0.8487(10) 0.9318(4) 0.2717(3) 0.0691(11) Uani d . 1
H H10A 0.9951 0.9340 0.2331 0.104 Uiso calc R 1
H H10B 0.8984 0.9983 0.3224 0.104 Uiso calc R 1
H H10C 0.6794 0.9702 0.2402 0.104 Uiso calc R 1

loop_
_atom_site_aniso_label
_atom_site_aniso_U_11
_atom_site_aniso_U_22
_atom_site_aniso_U_33
_atom_site_aniso_U_12
_atom_site_aniso_U_13
_atom_site_aniso_U_23
Cl1 0.0520(4) 0.0476(4) 0.0505(4) 0.0037(4) 0.0075(3) -0.0092(4)
O3 0.0588(12) 0.0420(12) 0.0475(11) -0.0084(12) 0.0217(10) 0.0009(12)
C9 0.0410(14) 0.0359(14) 0.0315(12) -0.0017(16) 0.0027(11) -0.0029(15)
O4 0.0582(14) 0.0403(12) 0.0521(13) 0.0093(11) 0.0123(11) 0.0021(11)
C8 0.0429(16) 0.0342(15) 0.0303(14) 0.0008(13) 0.0109(12) 0.0018(12)
N2 0.0599(17) 0.0372(14) 0.0390(14) -0.0001(13) 0.0135(12) 0.0005(12)
C4 0.0466(17) 0.0353(15) 0.0389(16) -0.0111(13) 0.0074(14) -0.0071(13)
C7 0.0428(17) 0.0444(18) 0.0460(17) -0.0076(14) 0.0114(14) -0.0031(15)
C1 0.058(2) 0.056(2) 0.0364(17) -0.0125(17) 0.0129(15) -0.0138(15)
C2 0.060(2) 0.062(2) 0.052(2) 0.0040(19) 0.0099(17) -0.0160(19)
C3 0.067(2) 0.0434(18) 0.0431(18) -0.0007(17) 0.0073(16) -0.0024(15)
C5 0.060(2) 0.053(2) 0.0465(19) 0.0070(17) 0.0083(16) 0.0000(17)
C6 0.078(3) 0.064(2) 0.0403(19) -0.006(2) 0.0023(18) 0.0038(18)
N1 0.085(3) 0.089(3) 0.0451(19) -0.023(2) 0.0180(17) -0.021(2)
O1 0.094(2) 0.141(3) 0.078(2) 0.008(2) 0.0345(19) -0.035(2)
O2 0.155(3) 0.121(3) 0.0465(16) -0.005(3) 0.0353(19) 0.0011(19)
C10 0.090(3) 0.052(2) 0.068(2) -0.011(2) 0.022(2) 0.013(2)

loop_
_atom_type_symbol
_atom_type_description
_atom_type_scat_dispersion_real
_atom_type_scat_dispersion_imag
_atom_type_scat_source
C C 0.0033 0.0016 'International Tables Vol C Tables 4.2.6.8 and 6.1.1.4'
H H 0.0000 0.0000 'International Tables Vol C Tables 4.2.6.8 and 6.1.1.4'
N N 0.0061 0.0033 'International Tables Vol C Tables 4.2.6.8 and 6.1.1.4'
O O 0.0106 0.0060 'International Tables Vol C Tables 4.2.6.8 and 6.1.1.4'
Cl Cl 0.1484 0.1585 'International Tables Vol C Tables 4.2.6.8 and 6.1.1.4'

loop_
_geom_angle_atom_site_label_1
_geom_angle_atom_site_label_2
_geom_angle_atom_site_label_3
_geom_angle
C9 O3 C10 115.6(3)
O4 C9 O3 125.7(3)
O4 C9 C8 123.5(3)
O3 C9 C8 110.8(3)
N2 C8 C9 108.4(2)
N2 C8 C7 109.6(2)
C9 C8 C7 111.2(2)
N2 C8 H8A 109.2
C9 C8 H8A 109.2
C7 C8 H8A 109.2
C8 N2 H11A 109.5
C8 N2 H11B 109.5
H11A N2 H11B 109.5
C8 N2 H11C 109.5
H11A N2 H11C 109.5
H11B N2 H11C 109.5
C5 C4 C3 118.4(3)
C5 C4 C7 121.4(3)
C3 C4 C7 120.2(3)
C4 C7 C8 112.7(3)
C4 C7 H7A 109.1
C8 C7 H7A 109.1
C4 C7 H7B 109.1
C8 C7 H7B 109.1
H7A C7 H7B 107.8
C2 C1 C6 122.2(3)
C2 C1 N1 119.8(4)
C6 C1 N1 118.0(4)
C1 C2 C3 118.9(3)
C1 C2 H2C 120.6
C3 C2 H2C 120.6
C2 C3 C4 121.0(3)
C2 C3 H3A 119.5
C4 C3 H3A 119.5
C4 C5 C6 121.4(3)
C4 C5 H5A 119.3
C6 C5 H5A 119.3
C1 C6 C5 118.2(3)
C1 C6 H6A 120.9
C5 C6 H6A 120.9
O2 N1 O1 123.7(4)
O2 N1 C1 118.1(4)
O1 N1 C1 118.2(4)
O3 C10 H10A 109.5
O3 C10 H10B 109.5
H10A C10 H10B 109.5
O3 C10 H10C 109.5
H10A C10 H10C 109.5
H10B C10 H10C 109.5

loop_
_geom_bond_atom_site_label_1
_geom_bond_atom_site_label_2
_geom_bond_distance
O3 C9 1.323(3)
O3 C10 1.462(4)
C9 O4 1.196(4)
C9 C8 1.506(4)
C8 N2 1.486(3)
C8 C7 1.532(4)
C8 H8A 0.9800
N2 H11A 0.8900
N2 H11B 0.8900
N2 H11C 0.8900
C4 C5 1.370(4)
C4 C3 1.387(5)
C4 C7 1.505(4)
C7 H7A 0.9700
C7 H7B 0.9700
C1 C2 1.353(5)
C1 C6 1.371(5)
C1 N1 1.475(4)
C2 C3 1.377(4)
C2 H2C 0.9300
C3 H3A 0.9300
C5 C6 1.384(5)
C5 H5A 0.9300
C6 H6A 0.9300
N1 O2 1.217(5)
N1 O1 1.223(5)
C10 H10A 0.9600
C10 H10B 0.9600
C10 H10C 0.9600

loop_
_geom_hbond_atom_site_label_D
_geom_hbond_atom_site_label_H
_geom_hbond_atom_site_label_A
_geom_hbond_site_symmetry_A
_geom_hbond_distance_DH
_geom_hbond_distance_HA
_geom_hbond_distance_DA
_geom_hbond_angle_DHA
N2 H11B O4 2_646 0.89 2.31 2.929(4) 126.5
N2 H11B Cl1 2_646 0.89 2.71 3.380(3) 132.5
N2 H11C Cl1 1_455 0.89 2.42 3.175(3) 143.2
N2 H11A Cl1 . 0.89 2.34 3.151(3) 151.3

loop_
_geom_torsion_atom_site_label_1
_geom_torsion_atom_site_label_2
_geom_torsion_atom_site_label_3
_geom_torsion_atom_site_label_4
_geom_torsion
C10 O3 C9 O4 -0.3(4)
C10 O3 C9 C8 176.6(3)
O4 C9 C8 N2 -29.2(4)
O3 C9 C8 N2 153.9(2)
O4 C9 C8 C7 91.4(3)
O3 C9 C8 C7 -85.5(3)
C5 C4 C7 C8 -103.2(4)
C3 C4 C7 C8 77.3(4)
N2 C8 C7 C4 -172.3(2)
C9 C8 C7 C4 67.8(3)
C6 C1 C2 C3 0.8(6)
N1 C1 C2 C3 -179.6(3)
C1 C2 C3 C4 -1.1(5)
C5 C4 C3 C2 0.9(5)
C7 C4 C3 C2 -179.7(3)
C3 C4 C5 C6 -0.4(5)
C7 C4 C5 C6 -179.9(3)
C2 C1 C6 C5 -0.4(6)
N1 C1 C6 C5 -180.0(3)
C4 C5 C6 C1 0.2(5)
C2 C1 N1 O2 176.2(4)
C6 C1 N1 O2 -4.2(5)
C2 C1 N1 O1 -2.3(5)
C6 C1 N1 O1 177.3(4)

loop_
_cod_related_entry_id
_cod_related_entry_database
_cod_related_entry_code
1 ChemSpider 9890587
